data_2007839
loop_
_publ_author_name
'Zaleski, Jacek'
'Daszkiewicz, Zdzis\/law'
'Kyzio\/l, Janusz'

_publ_section_title
;
 1,5-Dinitro-1<i>H</i>-indazole
;
_journal_issue 11
_journal_name_full 'Acta Crystallographica Section C'
_journal_page_first 1687
_journal_page_last 1689
_journal_paper_doi 10.1107/S0108270198007434
_journal_volume 54
_journal_year 1998
_chemical_formula_sum 'C7 H4 N4 O4'
_chemical_formula_weight 208.14
_chemical_name_common '1,5 Dinitroindazole'
_chemical_name_systematic
;
 ?
;
_space_group_IT_number 14
_symmetry_cell_setting monoclinic
_symmetry_space_group_name_Hall '-P 2yn'
_symmetry_space_group_name_H-M 'P 1 21/n 1'
_audit_creation_method SHELXL-97
_cell_angle_alpha 90.00
_cell_angle_beta 94.14(3)
_cell_angle_gamma 90.00
_cell_formula_units_Z 4
_cell_length_a 7.631(2)
_cell_length_b 10.888(2)
_cell_length_c 9.917(2)
_cell_measurement_reflns_used 19
_cell_measurement_temperature 293(2)
_cell_measurement_theta_max 12
_cell_measurement_theta_min 8
_cell_volume 821.8(3)
_computing_cell_refinement 'KM-4 Software (Kuma, 1997)'
_computing_data_reduction 'KM-4 Software'
_computing_molecular_graphics 'SHELXTL (Sheldrick, 1990b)'
_computing_publication_material SHELXL97
_computing_structure_refinement 'SHELXL97 (Sheldrick, 1997)'
_computing_structure_solution 'SHELXS97 (Sheldrick, 1990a)'
_diffrn_ambient_temperature 295(2)
_diffrn_measured_fraction_theta_full 0.942
_diffrn_measured_fraction_theta_max 0.942
_diffrn_measurement_device_type 'Kuma KM-4'
_diffrn_measurement_method \w-\q
_diffrn_radiation_monochromator graphite
_diffrn_radiation_source 'fine-focus sealed tube'
_diffrn_radiation_type MoK\a
_diffrn_radiation_wavelength 0.71073
_diffrn_reflns_av_R_equivalents 0.023
_diffrn_reflns_av_sigmaI/netI 0.0241
_diffrn_reflns_limit_h_max 9
_diffrn_reflns_limit_h_min -9
_diffrn_reflns_limit_k_max 12
_diffrn_reflns_limit_k_min 0
_diffrn_reflns_limit_l_max 11
_diffrn_reflns_limit_l_min -11
_diffrn_reflns_number 2888
_diffrn_reflns_theta_full 25.07
_diffrn_reflns_theta_max 25.07
_diffrn_reflns_theta_min 2.78
_diffrn_standards_decay_% 0.86
_diffrn_standards_interval_count 50
_diffrn_standards_number 2
_exptl_absorpt_coefficient_mu 0.142
_exptl_absorpt_correction_type none
_exptl_crystal_colour colorless
_exptl_crystal_density_diffrn 1.682
_exptl_crystal_density_method 'not measured'
_exptl_crystal_description irregular
_exptl_crystal_F_000 424
_exptl_crystal_size_max 0.6
_exptl_crystal_size_mid 0.4
_exptl_crystal_size_min 0.4
_refine_diff_density_max 0.197
_refine_diff_density_min -0.149
_refine_ls_extinction_method none
_refine_ls_goodness_of_fit_ref 1.183
_refine_ls_hydrogen_treatment 'H atoms: riding model'
_refine_ls_matrix_type full
_refine_ls_number_parameters 136
_refine_ls_number_reflns 1451
_refine_ls_number_restraints 0
_refine_ls_restrained_S_all 1.183
_refine_ls_R_factor_all 0.051
_refine_ls_R_factor_gt 0.041
_refine_ls_shift/su_max 0.012
_refine_ls_shift/su_mean 0.003
_refine_ls_structure_factor_coef Fsqd
_refine_ls_weighting_details 'w = 1/[\s^2^(Fo^2^)+(0.0462P)^2^+0.2656P] where P = (Fo^2^+2Fc^2^)/3'
_refine_ls_weighting_scheme calc
_refine_ls_wR_factor_ref 0.117
_reflns_number_gt 1234
_reflns_number_total 1451
_reflns_threshold_expression I>2\s(I)
_cod_data_source_file ka1282.cif
_cod_data_source_block k1
_cod_depositor_comments
;
The following automatic conversions were performed:

'_refine_ls_weighting_scheme' value 'calc w =
1/[\s^2^(Fo^2^)+(0.0462P)^2^+0.2656P] where P = (Fo^2^+2Fc^2^)/3' was
changed to 'calc'. New tag '_refine_ls_weighting_details' was
created. The value of the new tag was set to 'w =
1/[\s^2^(Fo^2^)+(0.0462P)^2^+0.2656P] where P = (Fo^2^+2Fc^2^)/3'.

Automatic conversion script
Id: cif_fix_values 3143 2015-03-26 13:38:13Z robertas 
;
_cod_original_sg_symbol_H-M 'P 21/n'
_cod_database_code 2007839

loop_
_symmetry_equiv_pos_as_xyz
'x, y, z'
'-x+1/2, y+1/2, -z+1/2'
'-x, -y, -z'
'x-1/2, -y-1/2, z-1/2'

loop_
_atom_site_label
_atom_site_fract_x
_atom_site_fract_y
_atom_site_fract_z
_atom_site_U_iso_or_equiv
_atom_site_adp_type
_atom_site_calc_flag
_atom_site_refinement_flags
_atom_site_occupancy
_atom_site_disorder_assembly
_atom_site_disorder_group
_atom_site_type_symbol
C3 0.0757(3) 0.5697(2) 0.2789(2) 0.0501(5) Uani d . 1 . . C
H3A 0.0251 0.5259 0.2017 0.050 Uiso d R 1 . . H
C4 0.2078(2) 0.39107(18) 0.4274(2) 0.0454(5) Uani d . 1 . . C
H4A 0.1720 0.3235 0.3696 0.050 Uiso d R 1 . . H
C5 0.3018(2) 0.37361(18) 0.5486(2) 0.0453(5) Uani d . 1 . . C
C6 0.3558(3) 0.46893(19) 0.6352(2) 0.0479(5) Uani d . 1 . . C
H6A 0.4227 0.4509 0.7185 0.050 Uiso d R 1 . . H
C7 0.3146(3) 0.58851(19) 0.60301(19) 0.0464(5) Uani d . 1 . . C
H7A 0.3497 0.6552 0.6622 0.050 Uiso d R 1 . . H
C8 0.2193(2) 0.60796(18) 0.48015(18) 0.0414(4) Uani d . 1 . . C
C9 0.1670(2) 0.51151(18) 0.39259(18) 0.0419(4) Uani d . 1 . . C
N1 0.1543(2) 0.71183(14) 0.41440(16) 0.0471(4) Uani d . 1 . . N
N2 0.0690(2) 0.68804(17) 0.29128(17) 0.0520(4) Uani d . 1 . . N
N3 0.1761(2) 0.83377(17) 0.45472(19) 0.0572(5) Uani d . 1 . . N
N4 0.3516(2) 0.24783(18) 0.58752(19) 0.0585(5) Uani d . 1 . . N
O1 0.2521(3) 0.84820(16) 0.56481(18) 0.0836(6) Uani d . 1 . . O
O2 0.1191(3) 0.91219(16) 0.37677(19) 0.0785(6) Uani d . 1 . . O
O3 0.2731(3) 0.16371(17) 0.5303(2) 0.0921(7) Uani d . 1 . . O
O4 0.4695(2) 0.23398(18) 0.6754(2) 0.0820(6) Uani d . 1 . . O

loop_
_atom_site_aniso_label
_atom_site_aniso_U_11
_atom_site_aniso_U_22
_atom_site_aniso_U_33
_atom_site_aniso_U_12
_atom_site_aniso_U_13
_atom_site_aniso_U_23
C3 0.0491(11) 0.0526(12) 0.0468(11) -0.0002(9) -0.0079(8) -0.0044(9)
C4 0.0428(10) 0.0455(11) 0.0476(11) -0.0057(8) 0.0025(8) -0.0047(8)
C5 0.0407(10) 0.0480(11) 0.0470(10) -0.0027(8) 0.0030(8) 0.0062(9)
C6 0.0452(10) 0.0565(13) 0.0409(10) -0.0075(9) -0.0045(8) 0.0055(9)
C7 0.0485(11) 0.0490(11) 0.0406(10) -0.0091(8) -0.0038(8) -0.0023(8)
C8 0.0361(9) 0.0472(11) 0.0407(9) -0.0057(8) 0.0018(7) -0.0001(8)
C9 0.0352(9) 0.0505(11) 0.0396(10) -0.0042(8) 0.0008(7) -0.0022(8)
N1 0.0510(9) 0.0411(9) 0.0479(9) -0.0039(7) -0.0057(7) -0.0002(7)
N2 0.0522(9) 0.0540(11) 0.0477(9) 0.0010(8) -0.0106(7) 0.0014(8)
N3 0.0630(11) 0.0473(10) 0.0604(11) -0.0049(8) -0.0026(9) -0.0009(9)
N4 0.0617(11) 0.0536(11) 0.0600(11) 0.0010(9) 0.0023(9) 0.0102(9)
O1 0.1248(16) 0.0520(10) 0.0687(11) -0.0061(10) -0.0302(11) -0.0080(8)
O2 0.1038(14) 0.0486(10) 0.0795(12) 0.0024(9) -0.0186(10) 0.0132(8)
O3 0.1238(16) 0.0465(11) 0.1013(15) -0.0091(10) -0.0235(12) 0.0034(10)
O4 0.0802(12) 0.0729(12) 0.0891(13) 0.0115(9) -0.0199(10) 0.0214(10)

loop_
_atom_type_symbol
_atom_type_description
_atom_type_scat_dispersion_real
_atom_type_scat_dispersion_imag
_atom_type_scat_source
C C 0.0033 0.0016 'International Tables Vol C Tables 4.2.6.8 and 6.1.1.4'
H H 0.0000 0.0000 'International Tables Vol C Tables 4.2.6.8 and 6.1.1.4'
N N 0.0061 0.0033 'International Tables Vol C Tables 4.2.6.8 and 6.1.1.4'
O O 0.0106 0.0060 'International Tables Vol C Tables 4.2.6.8 and 6.1.1.4'

loop_
_geom_angle_atom_site_label_1
_geom_angle_atom_site_label_2
_geom_angle_atom_site_label_3
_geom_angle
_geom_angle_publ_flag
N2 C3 C9 112.74(18) y
C5 C4 C9 116.39(18) y
C4 C5 C6 123.50(18) y
C4 C5 N4 118.07(18) y
C6 C5 N4 118.41(18) y
C7 C6 C5 120.83(18) y
C6 C7 C8 116.45(18) y
N1 C8 C7 133.38(18) y
N1 C8 C9 104.17(16) y
C7 C8 C9 122.44(18) y
C4 C9 C8 120.38(18) y
C4 C9 C3 134.74(19) y
C8 C9 C3 104.88(18) y
N2 N1 C8 113.49(15) y
N2 N1 N3 118.46(16) y
C8 N1 N3 127.90(16) y
C3 N2 N1 104.69(16) y
O1 N3 O2 127.7(2) y
O1 N3 N1 115.00(18) y
O2 N3 N1 117.30(18) y
O3 N4 O4 123.8(2) y
O3 N4 C5 118.21(18) y
O4 N4 C5 117.96(19) y

loop_
_geom_bond_atom_site_label_1
_geom_bond_atom_site_label_2
_geom_bond_site_symmetry_2
_geom_bond_distance
_geom_bond_publ_flag
C3 N2 . 1.295(3) y
C3 C9 . 1.430(3) y
C4 C5 . 1.368(3) y
C4 C9 . 1.386(3) y
C5 C6 . 1.390(3) y
C5 N4 . 1.465(3) y
C6 C7 . 1.372(3) y
C7 C8 . 1.389(3) y
C8 N1 . 1.380(2) y
C8 C9 . 1.402(3) y
N1 N2 . 1.366(2) y
N1 N3 . 1.393(2) y
N3 O1 . 1.209(2) y
N3 O2 . 1.211(2) y
N4 O3 . 1.213(3) y
N4 O4 . 1.216(2) y

loop_
_cod_related_entry_id
_cod_related_entry_database
_cod_related_entry_code
1 ChemSpider 10247750
